data_1565420
loop_
_publ_author_name
'Cheng, Wenqian'
'Shi, Xiaoling'
'Zhang, Yu'
'Jian, Yajun'
'Zhang, Guofang'

_publ_section_title
;
 Novel ferrocene-based 1,2,3-triazolyl compounds: Synthesis,
 anti-migration properties and catalytic effects on oxidizers during
 combustion
;
_journal_name_full 'Inorganica Chimica Acta'
_journal_page_first 119374
_journal_paper_doi 10.1016/j.ica.2019.119374
_journal_volume 502
_journal_year 2020
_chemical_formula_sum 'C21 H18 Fe N4 O4'
_chemical_formula_weight 446.24
_space_group_crystal_system monoclinic
_space_group_IT_number 14
_space_group_name_Hall '-P 2yn'
_space_group_name_H-M_alt 'P 1 21/n 1'
_atom_sites_solution_hydrogens geom
_audit_creation_method SHELXL-2014/7
_cell_angle_alpha 90
_cell_angle_beta 90.976(10)
_cell_angle_gamma 90
_cell_formula_units_Z 4
_cell_length_a 5.5889(14)
_cell_length_b 31.929(9)
_cell_length_c 10.698(4)
_cell_measurement_reflns_used 11459
_cell_measurement_temperature 293(2)
_cell_measurement_theta_max 68.32
_cell_measurement_theta_min 2.76
_cell_volume 1908.8(10)
_computing_structure_refinement 'SHELXL-2014/7 (Sheldrick, 2014)'
_diffrn_ambient_temperature 293(2)
_diffrn_measured_fraction_theta_full 0.962
_diffrn_measured_fraction_theta_max 0.962
_diffrn_measurement_device_type 'Bruker APEX II CCD'
_diffrn_radiation_type CuK\a
_diffrn_radiation_wavelength 1.54178
_diffrn_reflns_av_R_equivalents 0.1499
_diffrn_reflns_av_unetI/netI 0.1557
_diffrn_reflns_Laue_measured_fraction_full 0.962
_diffrn_reflns_Laue_measured_fraction_max 0.962
_diffrn_reflns_limit_h_max 5
_diffrn_reflns_limit_h_min -6
_diffrn_reflns_limit_k_max 36
_diffrn_reflns_limit_k_min -36
_diffrn_reflns_limit_l_max 12
_diffrn_reflns_limit_l_min -12
_diffrn_reflns_number 12805
_diffrn_reflns_point_group_measured_fraction_full 0.962
_diffrn_reflns_point_group_measured_fraction_max 0.962
_diffrn_reflns_theta_full 62.500
_diffrn_reflns_theta_max 62.500
_diffrn_reflns_theta_min 2.768
_exptl_absorpt_coefficient_mu 6.666
_exptl_absorpt_correction_type multi-scan
_exptl_absorpt_process_details sadabs
_exptl_crystal_colour yellow
_exptl_crystal_density_diffrn 1.553
_exptl_crystal_description block
_exptl_crystal_F_000 920
_exptl_crystal_size_max 0.100
_exptl_crystal_size_mid 0.080
_exptl_crystal_size_min 0.060
_exptl_transmission_factor_max 0.7531
_exptl_transmission_factor_min 0.3630
_refine_diff_density_max 1.720
_refine_diff_density_min -1.457
_refine_diff_density_rms 0.301
_refine_ls_extinction_coef .
_refine_ls_extinction_method none
_refine_ls_goodness_of_fit_ref 1.799
_refine_ls_hydrogen_treatment constr
_refine_ls_matrix_type full
_refine_ls_number_parameters 271
_refine_ls_number_reflns 2942
_refine_ls_number_restraints 0
_refine_ls_restrained_S_all 1.799
_refine_ls_R_factor_all 0.2407
_refine_ls_R_factor_gt 0.1514
_refine_ls_shift/su_max 0.000
_refine_ls_shift/su_mean 0.000
_refine_ls_structure_factor_coef Fsqd
_refine_ls_weighting_details 'w=1/[\s^2^(Fo^2^)+(0.2000P)^2^] where P=(Fo^2^+2Fc^2^)/3'
_refine_ls_weighting_scheme calc
_refine_ls_wR_factor_gt 0.3704
_refine_ls_wR_factor_ref 0.4328
_reflns_Friedel_coverage 0.000
_reflns_Friedel_fraction_full .
_reflns_Friedel_fraction_max .
_reflns_number_gt 2107
_reflns_number_total 2942
_reflns_threshold_expression 'I > 2\s(I)'
_cod_data_source_file 13.cif
_cod_data_source_block 1
_cod_original_cell_volume 1908.7(9)
_cod_original_sg_symbol_H-M 'P 21/n'
_cod_database_code 1565420
_shelx_shelxl_version_number 2014/7
_shelx_space_group_comment
;
The symmetry employed for this shelxl refinement is uniquely defined
by the following loop, which should always be used as a source of
symmetry information in preference to the above space-group names.
They are only intended as comments.
;
_shelx_estimated_absorpt_t_min 0.555
_shelx_estimated_absorpt_t_max 0.691

loop_
_space_group_symop_operation_xyz
'x, y, z'
'-x+1/2, y+1/2, -z+1/2'
'-x, -y, -z'
'x-1/2, -y-1/2, z-1/2'

loop_
_atom_site_label
_atom_site_type_symbol
_atom_site_fract_x
_atom_site_fract_y
_atom_site_fract_z
_atom_site_U_iso_or_equiv
_atom_site_adp_type
_atom_site_occupancy
_atom_site_site_symmetry_order
_atom_site_calc_flag
_atom_site_refinement_flags_posn
_atom_site_refinement_flags_adp
_atom_site_refinement_flags_occupancy
_atom_site_disorder_assembly
_atom_site_disorder_group
Fe1 Fe 0.3076(3) 0.20161(5) 0.22097(13) 0.0312(7) Uani 1 1 d . . . . .
O2 O 0.5417(14) -0.0857(3) 0.1258(6) 0.046(2) Uani 1 1 d . . . . .
N1 N 0.0501(14) 0.0751(3) 0.1353(6) 0.031(2) Uani 1 1 d . . . . .
O3 O 0.6358(19) -0.1640(3) 0.2517(9) 0.069(3) Uani 1 1 d . . . . .
C1 C 0.1549(18) 0.1440(3) 0.2253(8) 0.030(2) Uani 1 1 d . . . . .
O4 O 0.9844(19) -0.1474(3) 0.1808(8) 0.063(3) Uani 1 1 d . . . . .
C2 C 0.3926(18) 0.1432(3) 0.2811(8) 0.030(2) Uani 1 1 d . . . . .
H2 H 0.5277 0.1262 0.2534 0.035 Uiso 1 1 calc R U . . .
C16 C 0.668(2) -0.0752(3) 0.3358(8) 0.036(2) Uani 1 1 d . . . . .
N4 N 0.812(2) -0.1423(3) 0.2506(8) 0.048(3) Uani 1 1 d . . . . .
C5 C 0.0155(18) 0.1728(3) 0.2941(9) 0.034(2) Uani 1 1 d . . . . .
H5 H -0.1522 0.1801 0.2773 0.041 Uiso 1 1 calc R U . . .
C3 C 0.392(2) 0.1707(3) 0.3847(8) 0.036(3) Uani 1 1 d . . . . .
H3 H 0.5288 0.1767 0.4404 0.043 Uiso 1 1 calc R U . . .
C18 C 1.014(2) -0.1111(4) 0.4306(8) 0.046(3) Uani 1 1 d . . . . .
H18 H 1.1225 -0.1331 0.4289 0.055 Uiso 1 1 calc R U . . .
C19 C 1.027(2) -0.0809(4) 0.5224(8) 0.050(3) Uani 1 1 d . . . . .
H19 H 1.1445 -0.0825 0.5846 0.060 Uiso 1 1 calc R U . . .
C17 C 0.834(2) -0.1076(3) 0.3414(8) 0.036(3) Uani 1 1 d . . . . .
O1 O 0.3226(15) -0.0448(2) 0.2515(6) 0.0365(18) Uani 1 1 d . . . . .
C7 C 0.550(2) 0.2187(3) 0.0951(10) 0.040(3) Uani 1 1 d . . . . .
H7 H 0.6851 0.2015 0.0684 0.048 Uiso 1 1 calc R U . . .
N3 N -0.1451(16) 0.0198(3) 0.1790(7) 0.035(2) Uani 1 1 d . . . . .
N2 N -0.1690(15) 0.0603(3) 0.1703(7) 0.035(2) Uani 1 1 d . . . . .
C14 C 0.1618(17) -0.0359(3) 0.1450(8) 0.033(2) Uani 1 1 d . . . . .
H14A H 0.0252 -0.0546 0.1464 0.039 Uiso 1 1 calc R U . . .
H14B H 0.2453 -0.0403 0.0673 0.039 Uiso 1 1 calc R U . . .
C13 C 0.0799(16) 0.0083(3) 0.1530(7) 0.030(2) Uani 1 1 d . . . . .
C12 C 0.2057(18) 0.0442(3) 0.1239(8) 0.034(2) Uani 1 1 d . . . . .
H12 H 0.3652 0.0462 0.1012 0.041 Uiso 1 1 calc R U . . .
C4 C 0.162(2) 0.1886(3) 0.3920(9) 0.043(3) Uani 1 1 d . . . . .
H4A H 0.1129 0.2096 0.4535 0.051 Uiso 1 1 calc R U . . .
C15 C 0.5062(19) -0.0695(3) 0.2257(9) 0.034(2) Uani 1 1 d . . . . .
C8 C 0.556(2) 0.2471(3) 0.1968(9) 0.042(3) Uani 1 1 d . . . . .
H8 H 0.6937 0.2528 0.2520 0.051 Uiso 1 1 calc R U . . .
C10 C 0.183(2) 0.2485(4) 0.1078(11) 0.053(4) Uani 1 1 d . . . . .
H10 H 0.0144 0.2553 0.0913 0.064 Uiso 1 1 calc R U . . .
C9 C 0.331(2) 0.2663(5) 0.2033(11) 0.056(3) Uani 1 1 d . . . . .
H9 H 0.2813 0.2871 0.2654 0.068 Uiso 1 1 calc R U . . .
C6 C 0.326(2) 0.2198(4) 0.0371(9) 0.050(3) Uani 1 1 d . . . . .
H6 H 0.2740 0.2035 -0.0362 0.060 Uiso 1 1 calc R U . . .
C20 C 0.862(2) -0.0479(4) 0.5218(9) 0.051(3) Uani 1 1 d . . . . .
H20 H 0.8709 -0.0276 0.5842 0.062 Uiso 1 1 calc R U . . .
C21 C 0.687(2) -0.0450(4) 0.4296(8) 0.047(3) Uani 1 1 d . . . . .
H21 H 0.5812 -0.0226 0.4300 0.057 Uiso 1 1 calc R U . . .
C11 C 0.082(2) 0.1199(3) 0.1112(9) 0.042(3) Uani 1 1 d . . . . .
H11A H -0.0663 0.1313 0.0779 0.051 Uiso 1 1 calc R U . . .
H11B H 0.2035 0.1234 0.0483 0.051 Uiso 1 1 calc R U . . .

loop_
_atom_site_aniso_label
_atom_site_aniso_U_11
_atom_site_aniso_U_22
_atom_site_aniso_U_33
_atom_site_aniso_U_23
_atom_site_aniso_U_13
_atom_site_aniso_U_12
Fe1 0.0317(11) 0.0288(13) 0.0328(10) 0.0013(6) -0.0082(7) -0.0023(7)
O2 0.053(5) 0.050(5) 0.033(3) -0.007(3) -0.010(3) 0.021(4)
N1 0.035(4) 0.032(5) 0.027(3) -0.001(3) -0.011(3) 0.003(4)
O3 0.085(7) 0.043(5) 0.078(6) -0.002(4) -0.026(5) -0.013(5)
C1 0.032(5) 0.033(6) 0.025(4) 0.000(4) -0.004(4) -0.001(5)
O4 0.088(7) 0.055(6) 0.046(4) -0.005(4) -0.012(5) 0.023(5)
C2 0.033(5) 0.020(5) 0.035(4) 0.005(4) -0.013(4) -0.002(4)
C16 0.046(6) 0.033(6) 0.030(4) -0.004(4) -0.007(4) 0.009(5)
N4 0.077(8) 0.029(6) 0.037(4) 0.001(4) -0.020(5) 0.006(6)
C5 0.029(5) 0.039(6) 0.034(4) 0.009(4) 0.001(4) -0.007(5)
C3 0.049(6) 0.024(6) 0.035(4) 0.001(4) -0.009(4) 0.010(5)
C18 0.059(7) 0.043(6) 0.034(5) 0.009(5) -0.017(5) 0.003(6)
C19 0.052(7) 0.069(9) 0.028(5) 0.011(5) -0.007(5) -0.016(7)
C17 0.048(6) 0.025(6) 0.034(4) 0.005(4) -0.007(5) 0.006(5)
O1 0.045(4) 0.037(5) 0.027(3) 0.001(3) -0.007(3) 0.008(4)
C7 0.050(6) 0.019(5) 0.052(6) -0.001(5) 0.001(5) 0.004(6)
N3 0.044(5) 0.027(5) 0.033(4) -0.001(4) -0.012(3) 0.001(4)
N2 0.033(4) 0.041(5) 0.030(4) -0.006(4) -0.006(3) -0.002(4)
C14 0.028(5) 0.035(6) 0.035(4) -0.006(4) -0.011(4) -0.003(5)
C13 0.028(5) 0.028(6) 0.033(4) 0.003(4) -0.015(4) -0.005(4)
C12 0.029(5) 0.047(7) 0.027(4) -0.001(4) -0.005(4) 0.009(5)
C4 0.069(8) 0.019(5) 0.040(5) 0.005(5) -0.008(5) -0.010(6)
C15 0.037(6) 0.036(6) 0.029(5) 0.004(4) -0.002(4) -0.002(5)
C8 0.039(6) 0.038(7) 0.049(6) 0.007(5) -0.012(5) -0.020(5)
C10 0.034(6) 0.054(9) 0.071(7) 0.037(7) -0.008(6) -0.016(6)
C9 0.052(7) 0.056(9) 0.061(7) 0.011(6) 0.003(6) 0.005(7)
C6 0.065(8) 0.049(8) 0.034(5) 0.020(5) -0.014(5) -0.019(7)
C20 0.066(8) 0.052(8) 0.036(5) 0.001(5) -0.009(5) -0.008(7)
C21 0.063(7) 0.052(7) 0.027(4) -0.009(5) -0.005(5) 0.004(6)
C11 0.053(7) 0.035(6) 0.038(5) 0.010(4) -0.017(5) -0.011(5)

loop_
_atom_type_symbol
_atom_type_description
_atom_type_scat_dispersion_real
_atom_type_scat_dispersion_imag
_atom_type_scat_source
C C 0.0181 0.0091 'International Tables Vol C Tables 4.2.6.8 and 6.1.1.4'
H H 0.0000 0.0000 'International Tables Vol C Tables 4.2.6.8 and 6.1.1.4'
N N 0.0311 0.0180 'International Tables Vol C Tables 4.2.6.8 and 6.1.1.4'
O O 0.0492 0.0322 'International Tables Vol C Tables 4.2.6.8 and 6.1.1.4'
Fe Fe -1.1336 3.1974 'International Tables Vol C Tables 4.2.6.8 and 6.1.1.4'

loop_
_geom_angle_atom_site_label_1
_geom_angle_atom_site_label_2
_geom_angle_atom_site_label_3
_geom_angle
_geom_angle_site_symmetry_1
_geom_angle_site_symmetry_3
C7 Fe1 C2 107.9(4) . .
C7 Fe1 C1 123.6(4) . .
C2 Fe1 C1 41.8(3) . .
C7 Fe1 C8 41.1(4) . .
C2 Fe1 C8 122.9(4) . .
C1 Fe1 C8 160.3(5) . .
C7 Fe1 C5 159.3(4) . .
C2 Fe1 C5 69.4(4) . .
C1 Fe1 C5 40.8(4) . .
C8 Fe1 C5 157.6(5) . .
C7 Fe1 C10 68.2(5) . .
C2 Fe1 C10 160.0(4) . .
C1 Fe1 C10 122.7(4) . .
C8 Fe1 C10 68.0(4) . .
C5 Fe1 C10 107.0(4) . .
C7 Fe1 C6 40.0(4) . .
C2 Fe1 C6 123.2(5) . .
C1 Fe1 C6 107.8(4) . .
C8 Fe1 C6 68.3(4) . .
C5 Fe1 C6 123.2(4) . .
C10 Fe1 C6 41.2(5) . .
C7 Fe1 C4 159.3(4) . .
C2 Fe1 C4 68.1(4) . .
C1 Fe1 C4 67.9(4) . .
C8 Fe1 C4 122.7(4) . .
C5 Fe1 C4 40.3(4) . .
C10 Fe1 C4 122.6(5) . .
C6 Fe1 C4 159.2(5) . .
C7 Fe1 C3 123.7(5) . .
C2 Fe1 C3 40.5(4) . .
C1 Fe1 C3 68.7(4) . .
C8 Fe1 C3 107.7(4) . .
C5 Fe1 C3 68.3(4) . .
C10 Fe1 C3 158.1(5) . .
C6 Fe1 C3 159.3(5) . .
C4 Fe1 C3 40.1(4) . .
C7 Fe1 C9 67.9(5) . .
C2 Fe1 C9 158.3(4) . .
C1 Fe1 C9 158.4(4) . .
C8 Fe1 C9 39.9(4) . .
C5 Fe1 C9 122.3(5) . .
C10 Fe1 C9 40.3(4) . .
C6 Fe1 C9 68.2(5) . .
C4 Fe1 C9 107.9(5) . .
C3 Fe1 C9 122.7(4) . .
C12 N1 N2 111.1(9) . .
C12 N1 C11 129.0(10) . .
N2 N1 C11 119.9(9) . .
C5 C1 C2 107.8(7) . .
C5 C1 C11 127.9(9) . .
C2 C1 C11 124.2(9) . .
C5 C1 Fe1 70.1(6) . .
C2 C1 Fe1 69.0(5) . .
C11 C1 Fe1 123.9(7) . .
C3 C2 C1 107.4(8) . .
C3 C2 Fe1 71.0(5) . .
C1 C2 Fe1 69.1(5) . .
C3 C2 H2 126.3 . .
C1 C2 H2 126.3 . .
Fe1 C2 H2 126.3 . .
C17 C16 C21 116.0(9) . .
C17 C16 C15 121.5(9) . .
C21 C16 C15 121.7(10) . .
O3 N4 O4 125.0(10) . .
O3 N4 C17 118.9(11) . .
O4 N4 C17 116.1(10) . .
C4 C5 C1 107.5(9) . .
C4 C5 Fe1 70.5(6) . .
C1 C5 Fe1 69.1(6) . .
C4 C5 H5 126.2 . .
C1 C5 H5 126.2 . .
Fe1 C5 H5 126.2 . .
C4 C3 C2 108.0(8) . .
C4 C3 Fe1 69.9(5) . .
C2 C3 Fe1 68.5(5) . .
C4 C3 H3 126.0 . .
C2 C3 H3 126.0 . .
Fe1 C3 H3 126.0 . .
C17 C18 C19 117.8(11) . .
C17 C18 H18 121.1 . .
C19 C18 H18 121.1 . .
C18 C19 C20 119.9(9) . .
C18 C19 H19 120.1 . .
C20 C19 H19 120.1 . .
C18 C17 C16 124.6(9) . .
C18 C17 N4 116.5(9) . .
C16 C17 N4 118.8(8) . .
C15 O1 C14 114.7(7) . .
C6 C7 C8 109.7(11) . .
C6 C7 Fe1 72.0(7) . .
C8 C7 Fe1 70.4(6) . .
C6 C7 H7 125.2 . .
C8 C7 H7 125.2 . .
Fe1 C7 H7 125.2 . .
N2 N3 C13 110.6(9) . .
N3 N2 N1 105.7(8) . .
O1 C14 C13 108.8(7) . .
O1 C14 H14A 109.9 . .
C13 C14 H14A 109.9 . .
O1 C14 H14B 109.9 . .
C13 C14 H14B 109.9 . .
H14A C14 H14B 108.3 . .
N3 C13 C12 107.6(9) . .
N3 C13 C14 124.1(9) . .
C12 C13 C14 128.0(9) . .
N1 C12 C13 105.1(9) . .
N1 C12 H12 127.5 . .
C13 C12 H12 127.5 . .
C5 C4 C3 109.3(10) . .
C5 C4 Fe1 69.3(6) . .
C3 C4 Fe1 70.0(6) . .
C5 C4 H4A 125.3 . .
C3 C4 H4A 125.3 . .
Fe1 C4 H4A 125.3 . .
O2 C15 O1 125.3(8) . .
O2 C15 C16 123.0(10) . .
O1 C15 C16 111.7(8) . .
C9 C8 C7 108.0(9) . .
C9 C8 Fe1 72.0(7) . .
C7 C8 Fe1 68.4(6) . .
C9 C8 H8 126.0 . .
C7 C8 H8 126.0 . .
Fe1 C8 H8 126.0 . .
C9 C10 C6 108.2(11) . .
C9 C10 Fe1 71.3(7) . .
C6 C10 Fe1 69.9(6) . .
C9 C10 H10 125.9 . .
C6 C10 H10 125.9 . .
Fe1 C10 H10 125.9 . .
C8 C9 C10 107.4(12) . .
C8 C9 Fe1 68.1(7) . .
C10 C9 Fe1 68.4(7) . .
C8 C9 H9 126.2 . .
C10 C9 H9 126.2 . .
Fe1 C9 H9 126.2 . .
C7 C6 C10 106.5(10) . .
C7 C6 Fe1 68.0(6) . .
C10 C6 Fe1 68.9(6) . .
C7 C6 H6 126.7 . .
C10 C6 H6 126.7 . .
Fe1 C6 H6 126.7 . .
C21 C20 C19 120.7(11) . .
C21 C20 H20 119.6 . .
C19 C20 H20 119.6 . .
C20 C21 C16 120.9(12) . .
C20 C21 H21 119.5 . .
C16 C21 H21 119.5 . .
N1 C11 C1 113.1(7) . .
N1 C11 H11A 109.0 . .
C1 C11 H11A 109.0 . .
N1 C11 H11B 109.0 . .
C1 C11 H11B 109.0 . .
H11A C11 H11B 107.8 . .

loop_
_geom_bond_atom_site_label_1
_geom_bond_atom_site_label_2
_geom_bond_distance
_geom_bond_site_symmetry_2
Fe1 C7 2.003(12) .
Fe1 C2 2.026(9) .
Fe1 C1 2.028(10) .
Fe1 C8 2.029(10) .
Fe1 C5 2.041(11) .
Fe1 C10 2.041(10) .
Fe1 C6 2.055(9) .
Fe1 C4 2.057(11) .
Fe1 C3 2.058(9) .
Fe1 C9 2.080(15) .
O2 C15 1.206(12) .
N1 C12 1.323(13) .
N1 N2 1.371(11) .
N1 C11 1.463(13) .
O3 N4 1.206(14) .
C1 C5 1.418(15) .
C1 C2 1.447(12) .
C1 C11 1.493(12) .
O4 N4 1.238(14) .
C2 C3 1.413(13) .
C2 H2 0.9800 .
C16 C17 1.391(15) .
C16 C21 1.396(14) .
C16 C15 1.483(11) .
N4 C17 1.476(13) .
C5 C4 1.411(13) .
C5 H5 0.9800 .
C3 C4 1.413(16) .
C3 H3 0.9800 .
C18 C17 1.376(12) .
C18 C19 1.377(15) .
C18 H18 0.9300 .
C19 C20 1.398(18) .
C19 H19 0.9300 .
O1 C15 1.329(13) .
O1 C14 1.467(9) .
C7 C6 1.389(15) .
C7 C8 1.417(15) .
C7 H7 0.9800 .
N3 N2 1.304(12) .
N3 C13 1.343(13) .
C14 C13 1.488(14) .
C14 H14A 0.9700 .
C14 H14B 0.9700 .
C13 C12 1.383(14) .
C12 H12 0.9300 .
C4 H4A 0.9800 .
C8 C9 1.403(16) .
C8 H8 0.9800 .
C10 C9 1.421(16) .
C10 C6 1.441(19) .
C10 H10 0.9800 .
C9 H9 0.9800 .
C6 H6 0.9800 .
C20 C21 1.379(14) .
C20 H20 0.9300 .
C21 H21 0.9300 .
C11 H11A 0.9700 .
C11 H11B 0.9700 .
